data_1513181
loop_
_publ_author_name
'Fei Yuan'
'Qiao-E Zhu'
'Huai-Ming Hu'
'Juan Xie'
'Bing Xu'
'Chun-Mei Yuan'
'Meng-Lin Yang'
'Fa-Xin Dong'
'Gang-Lin Xue'

_publ_section_title
;
 Three novel coordination polymers based on bifunctionalized ligand
 4'-carboxy-4,2':6',4'-terpyridine
;
_journal_name_full
;
Inorganica Chimica Acta
;
_journal_page_first 117
_journal_page_last 123
_journal_paper_doi 10.1016/j.ica.2012.11.030
_journal_volume 397
_journal_year 2013
_chemical_formula_sum 'C20 H12 Cu N3 O4'
_chemical_formula_weight 421.88
_space_group_IT_number 14
_symmetry_cell_setting monoclinic
_symmetry_space_group_name_Hall '-P 2yn'
_symmetry_space_group_name_H-M 'P 1 21/n 1'
_atom_sites_solution_hydrogens geom
_atom_sites_solution_primary direct
_atom_sites_solution_secondary difmap
_cell_angle_alpha 90.00
_cell_angle_beta 101.3980(10)
_cell_angle_gamma 90.00
_cell_formula_units_Z 4
_cell_length_a 9.5561(7)
_cell_length_b 16.1623(12)
_cell_length_c 11.5060(8)
_cell_measurement_reflns_used 2663
_cell_measurement_temperature 296(2)
_cell_measurement_theta_max 25.01
_cell_measurement_theta_min 2.51
_cell_volume 1742.0(2)
_computing_cell_refinement 'Bruker SAINT'
_computing_data_collection 'Bruker APEX2'
_computing_data_reduction 'Bruker SAINT'
_computing_molecular_graphics 'Bruker SHELXTL'
_computing_publication_material 'Bruker SHELXTL'
_computing_structure_refinement 'SHELXL-97 (Sheldrick, 2008)'
_computing_structure_solution 'SHELXS-97 (Sheldrick, 2008)'
_diffrn_ambient_temperature 296(2)
_diffrn_measured_fraction_theta_full 1.000
_diffrn_measured_fraction_theta_max 1.000
_diffrn_measurement_device_type 'Bruker APEX-II CCD'
_diffrn_measurement_method '\f and \w scans'
_diffrn_radiation_monochromator graphite
_diffrn_radiation_source 'fine-focus sealed tube'
_diffrn_radiation_type MoK\a
_diffrn_radiation_wavelength 0.71073
_diffrn_reflns_av_R_equivalents 0.0294
_diffrn_reflns_av_sigmaI/netI 0.0354
_diffrn_reflns_limit_h_max 11
_diffrn_reflns_limit_h_min -11
_diffrn_reflns_limit_k_max 14
_diffrn_reflns_limit_k_min -19
_diffrn_reflns_limit_l_max 13
_diffrn_reflns_limit_l_min -11
_diffrn_reflns_number 8585
_diffrn_reflns_theta_full 25.04
_diffrn_reflns_theta_max 25.04
_diffrn_reflns_theta_min 2.20
_exptl_absorpt_coefficient_mu 1.287
_exptl_absorpt_correction_T_max 0.897
_exptl_absorpt_correction_T_min 0.715
_exptl_absorpt_correction_type multi-scan
_exptl_absorpt_process_details sadabs
_exptl_crystal_colour blue
_exptl_crystal_density_diffrn 1.609
_exptl_crystal_density_method 'not measured'
_exptl_crystal_description plate
_exptl_crystal_F_000 856
_exptl_crystal_size_max 0.28
_exptl_crystal_size_mid 0.24
_exptl_crystal_size_min 0.10
_refine_diff_density_max 0.785
_refine_diff_density_min -0.298
_refine_diff_density_rms 0.062
_refine_ls_extinction_method none
_refine_ls_goodness_of_fit_ref 1.019
_refine_ls_hydrogen_treatment constr
_refine_ls_matrix_type full
_refine_ls_number_parameters 253
_refine_ls_number_reflns 3080
_refine_ls_number_restraints 0
_refine_ls_restrained_S_all 1.019
_refine_ls_R_factor_all 0.0501
_refine_ls_R_factor_gt 0.0374
_refine_ls_shift/su_max 0.000
_refine_ls_shift/su_mean 0.000
_refine_ls_structure_factor_coef Fsqd
_refine_ls_weighting_details 'calc w=1/[\s^2^(Fo^2^)+(0.0486P)^2^+1.3872P] where P=(Fo^2^+2Fc^2^)/3'
_refine_ls_weighting_scheme calc
_refine_ls_wR_factor_gt 0.0928
_refine_ls_wR_factor_ref 0.1005
_reflns_number_gt 2452
_reflns_number_total 3080
_reflns_threshold_expression >2sigma(I)
_cod_data_source_file ICA-2013-397-117-123-3.cif
_cod_data_source_block nw0948_0m
_cod_original_sg_symbol_H-M P2(1)/n
_cod_database_code 1513181

loop_
_symmetry_equiv_pos_as_xyz
'x, y, z'
'-x+1/2, y+1/2, -z+1/2'
'-x, -y, -z'
'x-1/2, -y-1/2, z-1/2'

loop_
_atom_site_label
_atom_site_type_symbol
_atom_site_fract_x
_atom_site_fract_y
_atom_site_fract_z
_atom_site_U_iso_or_equiv
_atom_site_adp_type
_atom_site_occupancy
_atom_site_symmetry_multiplicity
_atom_site_calc_flag
_atom_site_refinement_flags
Cu1 Cu 0.60794(4) 0.79766(2) 1.10292(3) 0.03299(15) Uani 1 1 d .
N1 N 0.5707(3) 0.82480(17) 0.9278(2) 0.0363(6) Uani 1 1 d .
N2 N 0.3255(3) 0.95314(16) 0.5494(2) 0.0362(6) Uani 1 1 d .
N3 N -0.0131(3) 1.18613(17) 0.4188(2) 0.0382(6) Uani 1 1 d .
O1 O 0.5763(2) 0.80626(13) 0.26807(18) 0.0370(5) Uani 1 1 d .
O2 O 0.3928(3) 0.86399(19) 0.1496(2) 0.0636(8) Uani 1 1 d .
O3 O 0.7219(3) 0.89885(16) 1.1240(2) 0.0547(7) Uani 1 1 d .
O4 O 0.8651(3) 0.80116(16) 1.0845(3) 0.0634(8) Uani 1 1 d .
C1 C 0.6286(4) 0.7913(2) 0.8428(3) 0.0396(8) Uani 1 1 d .
H1 H 0.6993 0.7514 0.8638 0.048 Uiso 1 1 calc R
C2 C 0.5886(4) 0.8130(2) 0.7251(3) 0.0394(8) Uani 1 1 d .
H2 H 0.6317 0.7878 0.6686 0.047 Uiso 1 1 calc R
C3 C 0.4845(3) 0.87208(18) 0.6911(3) 0.0323(7) Uani 1 1 d .
C4 C 0.4311(4) 0.9104(2) 0.7805(3) 0.0549(11) Uani 1 1 d .
H4 H 0.3648 0.9529 0.7626 0.066 Uiso 1 1 calc R
C5 C 0.4767(4) 0.8854(2) 0.8958(3) 0.0571(11) Uani 1 1 d .
H5 H 0.4399 0.9122 0.9547 0.069 Uiso 1 1 calc R
C6 C 0.4266(3) 0.89467(19) 0.5648(2) 0.0322(7) Uani 1 1 d .
C7 C 0.4739(3) 0.85836(19) 0.4704(2) 0.0333(7) Uani 1 1 d .
H7 H 0.5457 0.8186 0.4833 0.040 Uiso 1 1 calc R
C8 C 0.4120(3) 0.88259(19) 0.3564(3) 0.0336(7) Uani 1 1 d .
C9 C 0.3062(3) 0.9418(2) 0.3401(3) 0.0365(7) Uani 1 1 d .
H9 H 0.2625 0.9582 0.2641 0.044 Uiso 1 1 calc R
C10 C 0.2657(3) 0.97667(19) 0.4391(3) 0.0354(7) Uani 1 1 d .
C11 C -0.0164(4) 1.1361(2) 0.3250(3) 0.0483(9) Uani 1 1 d .
H11 H -0.0790 1.1490 0.2546 0.058 Uiso 1 1 calc R
C12 C 0.0682(4) 1.0669(2) 0.3278(3) 0.0492(9) Uani 1 1 d .
H12 H 0.0621 1.0343 0.2603 0.059 Uiso 1 1 calc R
C13 C 0.1624(3) 1.0457(2) 0.4313(3) 0.0362(7) Uani 1 1 d .
C14 C 0.1610(4) 1.0956(2) 0.5289(3) 0.0466(9) Uani 1 1 d .
H14 H 0.2190 1.0828 0.6014 0.056 Uiso 1 1 calc R
C15 C 0.0749(4) 1.1637(2) 0.5189(3) 0.0489(9) Uani 1 1 d .
H15 H 0.0776 1.1963 0.5859 0.059 Uiso 1 1 calc R
C16 C 0.4621(4) 0.8486(2) 0.2494(3) 0.0378(8) Uani 1 1 d .
C17 C 0.8336(4) 0.8746(2) 1.0930(3) 0.0468(9) Uani 1 1 d .
C18 C 0.9215(4) 0.9400(2) 1.0460(3) 0.0414(8) Uani 1 1 d .
C19 C 0.8647(4) 1.0177(2) 1.0161(3) 0.0523(10) Uani 1 1 d .
H19 H 0.7727 1.0297 1.0262 0.063 Uiso 1 1 calc R
C20 C 0.9424(4) 1.0777(2) 0.9716(3) 0.0520(9) Uani 1 1 d .
H20 H 0.9034 1.1300 0.9535 0.062 Uiso 1 1 calc R

loop_
_atom_site_aniso_label
_atom_site_aniso_U_11
_atom_site_aniso_U_22
_atom_site_aniso_U_33
_atom_site_aniso_U_23
_atom_site_aniso_U_13
_atom_site_aniso_U_12
Cu1 0.0431(3) 0.0357(2) 0.0215(2) 0.00089(15) 0.00974(16) -0.00118(18)
N1 0.0474(16) 0.0391(15) 0.0245(13) 0.0036(11) 0.0120(12) 0.0063(13)
N2 0.0486(16) 0.0356(15) 0.0251(13) 0.0014(11) 0.0093(12) 0.0035(13)
N3 0.0463(16) 0.0411(16) 0.0271(14) 0.0000(12) 0.0072(12) 0.0060(13)
O1 0.0460(13) 0.0416(13) 0.0250(11) -0.0004(9) 0.0111(10) 0.0028(11)
O2 0.0742(18) 0.096(2) 0.0202(12) 0.0008(13) 0.0082(12) 0.0342(16)
O3 0.0693(18) 0.0522(15) 0.0482(15) -0.0070(12) 0.0253(13) -0.0160(14)
O4 0.0578(17) 0.0474(17) 0.083(2) 0.0173(14) 0.0102(15) 0.0004(13)
C1 0.049(2) 0.0417(19) 0.0296(17) 0.0015(14) 0.0111(15) 0.0121(16)
C2 0.052(2) 0.0454(19) 0.0228(15) -0.0023(14) 0.0121(14) 0.0073(16)
C3 0.0431(18) 0.0327(17) 0.0237(15) 0.0020(13) 0.0129(13) 0.0011(14)
C4 0.077(3) 0.063(2) 0.0282(17) 0.0111(17) 0.0192(17) 0.037(2)
C5 0.080(3) 0.069(3) 0.0280(18) 0.0071(17) 0.0237(18) 0.035(2)
C6 0.0437(18) 0.0314(16) 0.0224(15) 0.0027(12) 0.0088(13) -0.0010(15)
C7 0.0428(18) 0.0339(17) 0.0250(15) 0.0016(13) 0.0114(13) 0.0009(14)
C8 0.0481(19) 0.0329(17) 0.0217(15) 0.0003(13) 0.0121(14) -0.0017(15)
C9 0.0489(19) 0.0385(18) 0.0219(15) 0.0022(13) 0.0062(14) 0.0007(16)
C10 0.0436(18) 0.0356(17) 0.0276(16) -0.0003(13) 0.0084(14) -0.0025(15)
C11 0.059(2) 0.048(2) 0.0301(18) -0.0052(15) -0.0107(16) 0.0111(18)
C12 0.067(2) 0.046(2) 0.0302(18) -0.0101(15) -0.0007(17) 0.0124(19)
C13 0.0447(18) 0.0375(18) 0.0265(16) 0.0009(13) 0.0076(14) 0.0019(15)
C14 0.059(2) 0.054(2) 0.0247(17) -0.0005(15) 0.0039(16) 0.0177(18)
C15 0.067(2) 0.052(2) 0.0261(17) -0.0071(15) 0.0059(16) 0.0164(19)
C16 0.050(2) 0.0404(19) 0.0253(17) 0.0009(14) 0.0134(15) 0.0009(16)
C17 0.0363(19) 0.042(2) 0.060(2) -0.0013(17) 0.0053(18) -0.0063(17)
C18 0.044(2) 0.042(2) 0.0364(18) 0.0018(15) 0.0040(15) -0.0030(16)
C19 0.044(2) 0.050(2) 0.064(3) 0.0081(19) 0.0160(18) 0.0068(18)
C20 0.048(2) 0.043(2) 0.066(3) 0.0082(18) 0.0132(19) 0.0050(17)

loop_
_atom_type_symbol
_atom_type_description
_atom_type_scat_dispersion_real
_atom_type_scat_dispersion_imag
_atom_type_scat_source
C C 0.0033 0.0016 'International Tables Vol C Tables 4.2.6.8 and 6.1.1.4'
H H 0.0000 0.0000 'International Tables Vol C Tables 4.2.6.8 and 6.1.1.4'
N N 0.0061 0.0033 'International Tables Vol C Tables 4.2.6.8 and 6.1.1.4'
O O 0.0106 0.0060 'International Tables Vol C Tables 4.2.6.8 and 6.1.1.4'
Cu Cu 0.3201 1.2651 'International Tables Vol C Tables 4.2.6.8 and 6.1.1.4'

loop_
_geom_angle_atom_site_label_1
_geom_angle_atom_site_label_2
_geom_angle_atom_site_label_3
_geom_angle
_geom_angle_site_symmetry_1
_geom_angle_site_symmetry_3
O3 Cu1 O1 90.51(10) . 1_556
O3 Cu1 N3 173.00(12) . 2_546
O1 Cu1 N3 91.83(10) 1_556 2_546
O3 Cu1 N1 85.78(11) . .
O1 Cu1 N1 155.06(10) 1_556 .
N3 Cu1 N1 94.82(11) 2_546 .
O3 Cu1 C16 90.68(11) . 1_556
O1 Cu1 C16 29.70(9) 1_556 1_556
N3 Cu1 C16 94.63(11) 2_546 1_556
N1 Cu1 C16 125.56(11) . 1_556
C5 N1 C1 116.9(3) . .
C5 N1 Cu1 114.3(2) . .
C1 N1 Cu1 128.8(2) . .
C6 N2 C10 119.2(3) . .
C15 N3 C11 116.1(3) . .
C15 N3 Cu1 122.9(2) . 2_556
C11 N3 Cu1 120.0(2) . 2_556
C16 O1 Cu1 99.42(18) . 1_554
C17 O3 Cu1 100.8(2) . .
N1 C1 C2 122.9(3) . .
N1 C1 H1 118.5 . .
C2 C1 H1 118.5 . .
C1 C2 C3 120.0(3) . .
C1 C2 H2 120.0 . .
C3 C2 H2 120.0 . .
C2 C3 C4 116.8(3) . .
C2 C3 C6 123.6(3) . .
C4 C3 C6 119.6(3) . .
C5 C4 C3 119.6(3) . .
C5 C4 H4 120.2 . .
C3 C4 H4 120.2 . .
N1 C5 C4 123.5(3) . .
N1 C5 H5 118.3 . .
C4 C5 H5 118.3 . .
N2 C6 C7 122.2(3) . .
N2 C6 C3 114.9(3) . .
C7 C6 C3 122.9(3) . .
C8 C7 C6 118.5(3) . .
C8 C7 H7 120.7 . .
C6 C7 H7 120.7 . .
C9 C8 C7 119.4(3) . .
C9 C8 C16 119.0(3) . .
C7 C8 C16 121.6(3) . .
C8 C9 C10 119.0(3) . .
C8 C9 H9 120.5 . .
C10 C9 H9 120.5 . .
N2 C10 C9 121.6(3) . .
N2 C10 C13 115.2(3) . .
C9 C10 C13 123.1(3) . .
N3 C11 C12 123.3(3) . .
N3 C11 H11 118.3 . .
C12 C11 H11 118.3 . .
C11 C12 C13 120.0(3) . .
C11 C12 H12 120.0 . .
C13 C12 H12 120.0 . .
C14 C13 C12 116.3(3) . .
C14 C13 C10 120.2(3) . .
C12 C13 C10 123.4(3) . .
C15 C14 C13 120.3(3) . .
C15 C14 H14 119.9 . .
C13 C14 H14 119.9 . .
N3 C15 C14 123.9(3) . .
N3 C15 H15 118.0 . .
C14 C15 H15 118.0 . .
O2 C16 O1 123.6(3) . .
O2 C16 C8 119.2(3) . .
O1 C16 C8 117.3(3) . .
O2 C16 Cu1 73.16(18) . 1_554
O1 C16 Cu1 50.88(14) . 1_554
C8 C16 Cu1 165.4(2) . 1_554
O4 C17 O3 124.0(3) . .
O4 C17 C18 118.8(3) . .
O3 C17 C18 116.5(3) . .
C20 C18 C19 118.9(3) 3_777 .
C20 C18 C17 120.8(3) 3_777 .
C19 C18 C17 120.3(3) . .
C20 C19 C18 121.1(3) . .
C20 C19 H19 119.4 . .
C18 C19 H19 119.4 . .
C19 C20 C18 119.9(3) . 3_777
C19 C20 H20 120.0 . .
C18 C20 H20 120.0 3_777 .

loop_
_geom_bond_atom_site_label_1
_geom_bond_atom_site_label_2
_geom_bond_distance
_geom_bond_site_symmetry_2
Cu1 O3 1.953(2) .
Cu1 O1 1.987(2) 1_556
Cu1 N3 2.011(3) 2_546
Cu1 N1 2.023(2) .
Cu1 C16 2.527(3) 1_556
N1 C5 1.330(4) .
N1 C1 1.331(4) .
N2 C6 1.338(4) .
N2 C10 1.340(4) .
N3 C15 1.335(4) .
N3 C11 1.344(4) .
N3 Cu1 2.011(3) 2_556
O1 C16 1.269(4) .
O1 Cu1 1.987(2) 1_554
O2 C16 1.232(4) .
O3 C17 1.254(4) .
O4 C17 1.233(4) .
C1 C2 1.378(4) .
C1 H1 0.9300 .
C2 C3 1.379(4) .
C2 H2 0.9300 .
C3 C4 1.382(4) .
C3 C6 1.494(4) .
C4 C5 1.374(5) .
C4 H4 0.9300 .
C5 H5 0.9300 .
C6 C7 1.387(4) .
C7 C8 1.384(4) .
C7 H7 0.9300 .
C8 C9 1.377(4) .
C8 C16 1.511(4) .
C9 C10 1.392(4) .
C9 H9 0.9300 .
C10 C13 1.480(4) .
C11 C12 1.378(5) .
C11 H11 0.9300 .
C12 C13 1.386(4) .
C12 H12 0.9300 .
C13 C14 1.385(4) .
C14 C15 1.365(5) .
C14 H14 0.9300 .
C15 H15 0.9300 .
C16 Cu1 2.527(3) 1_554
C17 C18 1.515(5) .
C18 C20 1.385(5) 3_777
C18 C19 1.385(5) .
C19 C20 1.380(5) .
C19 H19 0.9300 .
C20 C18 1.385(5) 3_777
C20 H20 0.9300 .

loop_
_geom_torsion_atom_site_label_1
_geom_torsion_atom_site_label_2
_geom_torsion_atom_site_label_3
_geom_torsion_atom_site_label_4
_geom_torsion
_geom_torsion_site_symmetry_1
_geom_torsion_site_symmetry_4
O3 Cu1 N1 C5 -75.8(3) . .
O1 Cu1 N1 C5 6.3(4) 1_556 .
N3 Cu1 N1 C5 111.2(3) 2_546 .
C16 Cu1 N1 C5 12.0(3) 1_556 .
O3 Cu1 N1 C1 103.1(3) . .
O1 Cu1 N1 C1 -174.8(3) 1_556 .
N3 Cu1 N1 C1 -69.9(3) 2_546 .
C16 Cu1 N1 C1 -169.1(3) 1_556 .
O1 Cu1 O3 C17 127.0(2) 1_556 .
N3 Cu1 O3 C17 17.5(9) 2_546 .
N1 Cu1 O3 C17 -77.7(2) . .
C16 Cu1 O3 C17 156.7(2) 1_556 .
C5 N1 C1 C2 -4.3(5) . .
Cu1 N1 C1 C2 176.9(3) . .
N1 C1 C2 C3 0.3(5) . .
C1 C2 C3 C4 3.7(5) . .
C1 C2 C3 C6 -175.1(3) . .
C2 C3 C4 C5 -3.7(6) . .
C6 C3 C4 C5 175.2(4) . .
C1 N1 C5 C4 4.4(6) . .
Cu1 N1 C5 C4 -176.6(3) . .
C3 C4 C5 N1 -0.4(7) . .
C10 N2 C6 C7 1.2(5) . .
C10 N2 C6 C3 -179.1(3) . .
C2 C3 C6 N2 179.7(3) . .
C4 C3 C6 N2 0.9(5) . .
C2 C3 C6 C7 -0.6(5) . .
C4 C3 C6 C7 -179.4(3) . .
N2 C6 C7 C8 -1.3(5) . .
C3 C6 C7 C8 179.0(3) . .
C6 C7 C8 C9 0.2(5) . .
C6 C7 C8 C16 177.4(3) . .
C7 C8 C9 C10 0.9(5) . .
C16 C8 C9 C10 -176.3(3) . .
C6 N2 C10 C9 0.0(5) . .
C6 N2 C10 C13 -175.9(3) . .
C8 C9 C10 N2 -1.0(5) . .
C8 C9 C10 C13 174.5(3) . .
C15 N3 C11 C12 -2.2(6) . .
Cu1 N3 C11 C12 166.8(3) 2_556 .
N3 C11 C12 C13 0.2(6) . .
C11 C12 C13 C14 2.3(5) . .
C11 C12 C13 C10 -174.5(3) . .
N2 C10 C13 C14 17.5(5) . .
C9 C10 C13 C14 -158.3(3) . .
N2 C10 C13 C12 -165.8(3) . .
C9 C10 C13 C12 18.4(5) . .
C12 C13 C14 C15 -2.8(5) . .
C10 C13 C14 C15 174.1(3) . .
C11 N3 C15 C14 1.6(6) . .
Cu1 N3 C15 C14 -167.1(3) 2_556 .
C13 C14 C15 N3 0.9(6) . .
Cu1 O1 C16 O2 9.0(4) 1_554 .
Cu1 O1 C16 C8 -169.7(2) 1_554 .
C9 C8 C16 O2 -11.7(5) . .
C7 C8 C16 O2 171.2(3) . .
C9 C8 C16 O1 167.2(3) . .
C7 C8 C16 O1 -10.0(5) . .
C9 C8 C16 Cu1 133.9(8) . 1_554
C7 C8 C16 Cu1 -43.2(10) . 1_554
Cu1 O3 C17 O4 -16.3(4) . .
Cu1 O3 C17 C18 154.1(3) . .
O4 C17 C18 C20 -20.0(5) . 3_777
O3 C17 C18 C20 169.1(3) . 3_777
O4 C17 C18 C19 157.8(4) . .
O3 C17 C18 C19 -13.2(5) . .
C20 C18 C19 C20 -1.3(6) 3_777 .
C17 C18 C19 C20 -179.1(3) . .
C18 C19 C20 C18 1.3(6) . 3_777
